data_4312213
loop_
_publ_author_name
'Nicolas Mercier'
'Sylvain Poiroux'
'Am\'ed\'ee Riou'
'Patrick Batail'

_publ_contact_author_address
;
Laboratoire Ingenierie Moleculaire Materiaux Organiques
UMR CNRS 6501, Faculte des Sciences, 2 Bd Lavoisier, F-49045 Angers, France
;
_publ_contact_author_email nicolas.mercier@univ-angers.fr
_publ_contact_author_fax (33)2.41.73.54.05
_publ_contact_author_name 'Mercier, Nicolas'
_publ_contact_author_phone (33)2.41.73.50.83
_publ_section_title
;
 Unique Hydrogen Bonding Correlating with a Reduced Band Gap and Phase
 Transition in the Hybrid Perovskites (HO(CH2)2NH3)2PbX4 (X = I, Br)
;
_journal_name_full 'Inorganic Chemistry'
_journal_page_first 8361
_journal_page_last 8366
_journal_paper_doi 10.1021/ic048814u
_journal_volume 43
_journal_year 2004
_chemical_formula_sum 'C4 H16 I4 N2 O2 Pb'
_chemical_formula_weight 838.98
_space_group_IT_number 14
_symmetry_cell_setting monoclinic
_symmetry_space_group_name_Hall '-P 2yab'
_symmetry_space_group_name_H-M 'P 1 21/a 1'
_audit_creation_date 2003-06-30T16:37:48-00:00
_audit_creation_method 'WinGX routine CIF_UPDATE'
_cell_angle_alpha 90
_cell_angle_beta 100.260(10)
_cell_angle_gamma 90
_cell_formula_units_Z 2
_cell_length_a 8.9350(10)
_cell_length_b 9.056(2)
_cell_length_c 10.214(3)
_cell_measurement_reflns_used 25
_cell_measurement_temperature 293(2)
_cell_measurement_theta_max 14.5
_cell_measurement_theta_min 12.5
_cell_volume 813.3(3)
_computing_cell_refinement 'CAD4 Express (Enraf Nonius, 1994)'
_computing_data_collection 'CAD4 Express (Enraf Nonius, 1994)'
_computing_data_reduction 'XCAD4 (Harms & Wocadlo, 1995)'
_computing_structure_refinement 'SHELXL-97 (Sheldrick, 1997)'
_diffrn_measured_fraction_theta_full 0.995
_diffrn_measured_fraction_theta_max 0.995
_diffrn_measurement_device '\k-geometry diffractometer'
_diffrn_measurement_device_type 'Enraf Nonius CAD4'
_diffrn_measurement_method 'non-profiled omega/2theta scans'
_diffrn_radiation_probe x-ray
_diffrn_radiation_type MoK\a
_diffrn_radiation_wavelength 0.71073
_diffrn_reflns_av_R_equivalents 0.0574
_diffrn_reflns_limit_h_max 12
_diffrn_reflns_limit_h_min 0
_diffrn_reflns_limit_k_max 12
_diffrn_reflns_limit_k_min -12
_diffrn_reflns_limit_l_max 14
_diffrn_reflns_limit_l_min -14
_diffrn_reflns_number 4878
_diffrn_reflns_theta_full 30.08
_diffrn_reflns_theta_max 30.08
_diffrn_reflns_theta_min 3.03
_diffrn_standards_decay_% 1
_diffrn_standards_interval_time 120
_diffrn_standards_number 3
_exptl_absorpt_coefficient_mu 17.935
_exptl_absorpt_correction_T_max 0.6903
_exptl_absorpt_correction_T_min 0.2271
_exptl_absorpt_correction_type refdelf
_exptl_crystal_colour orange
_exptl_crystal_density_diffrn 3.424
_exptl_crystal_density_method 'not measured'
_exptl_crystal_description needle
_exptl_crystal_F_000 728
_exptl_crystal_size_max 0.80
_exptl_crystal_size_mid 0.12
_exptl_crystal_size_min 0.05
_refine_diff_density_max 1.399
_refine_diff_density_min -2.281
_refine_ls_extinction_method none
_refine_ls_goodness_of_fit_ref 1.002
_refine_ls_hydrogen_treatment mixed
_refine_ls_matrix_type full
_refine_ls_number_parameters 63
_refine_ls_number_reflns 2377
_refine_ls_number_restraints 0
_refine_ls_restrained_S_all 1.002
_refine_ls_R_factor_gt 0.0315
_refine_ls_shift/su_max 0
_refine_ls_structure_factor_coef Fsqd
_refine_ls_weighting_details 'calc w=1/[\s^2^(Fo^2^)+(0.0311P)^2^+0.0000P] where P=(Fo^2^+2Fc^2^)/3'
_refine_ls_weighting_scheme calc
_refine_ls_wR_factor_ref 0.0697
_reflns_number_gt 1747
_reflns_number_total 2377
_reflns_threshold_expression >2sigma(I)
_cod_data_source_file ic048814usi20040826_080724_2.cif
_cod_data_source_block persp3
_cod_database_code 4312213

loop_
_symmetry_equiv_pos_as_xyz
'x, y, z'
'-x+1/2, y+1/2, -z'
'-x, -y, -z'
'x-1/2, -y-1/2, z'

loop_
_atom_site_label
_atom_site_type_symbol
_atom_site_fract_x
_atom_site_fract_y
_atom_site_fract_z
_atom_site_U_iso_or_equiv
_atom_site_adp_type
_atom_site_occupancy
_atom_site_calc_flag
_atom_site_refinement_flags
_atom_site_disorder_group
_atom_site_disorder_assembly
Pb Pb 0.5 0.5 0.5 0.02507(9) Uani 1 d S . .
I1 I 0.56935(5) 0.45668(5) 0.81385(4) 0.03394(11) Uani 1 d . . .
I2 I 0.70420(5) 0.20869(5) 0.47984(5) 0.04191(13) Uani 1 d . . .
C1 C 0.6334(8) 0.0284(9) 0.8280(8) 0.0448(19) Uani 1 d . . .
H5 H 0.6728 0.0803 0.9099 0.054 Uiso 1 calc R . .
H4 H 0.6954 0.0544 0.7625 0.054 Uiso 1 calc R . .
O O 0.5515(6) -0.1685(6) 0.9486(6) 0.0496(13) Uani 1 d . . .
C2 C 0.6412(8) -0.1338(10) 0.8520(7) 0.0480(19) Uani 1 d . . .
H6 H 0.6034 -0.1862 0.7699 0.058 Uiso 1 calc R . .
H7 H 0.7457 -0.1635 0.8832 0.058 Uiso 1 calc R . .
N N 0.4733(6) 0.0728(7) 0.7793(7) 0.0431(14) Uani 1 d . . .
H3 H 0.4296 0.0083 0.7186 0.065 Uiso 1 calc R . .
H2 H 0.4713 0.1622 0.743 0.065 Uiso 1 calc R . .
H1 H 0.4231 0.0744 0.8471 0.065 Uiso 1 calc R . .
H8 H 0.5413 -0.2599 0.9576 0.06(3) Uiso 1 d . . .

loop_
_atom_site_aniso_label
_atom_site_aniso_U_11
_atom_site_aniso_U_22
_atom_site_aniso_U_33
_atom_site_aniso_U_23
_atom_site_aniso_U_13
_atom_site_aniso_U_12
Pb 0.02171(14) 0.02365(16) 0.03133(15) 0.00134(13) 0.00874(11) -0.00015(12)
I1 0.0371(2) 0.0336(2) 0.0324(2) 0.00049(17) 0.00976(17) -0.00041(18)
I2 0.0359(2) 0.0398(3) 0.0504(3) -0.00379(19) 0.00885(19) 0.01881(18)
C1 0.034(3) 0.048(5) 0.056(4) 0.014(4) 0.017(3) -0.001(3)
O 0.056(3) 0.031(3) 0.069(4) 0.003(3) 0.030(3) -0.001(2)
C2 0.041(4) 0.061(6) 0.044(4) 0.004(4) 0.011(3) 0.011(4)
N 0.042(3) 0.031(3) 0.058(4) 0.005(3) 0.012(3) -0.001(3)

loop_
_atom_type_symbol
_atom_type_description
_atom_type_scat_dispersion_real
_atom_type_scat_dispersion_imag
_atom_type_scat_source
C C 0.0033 0.0016 'International Tables Vol C Tables 4.2.6.8 and 6.1.1.4'
H H 0 0 'International Tables Vol C Tables 4.2.6.8 and 6.1.1.4'
N N 0.0061 0.0033 'International Tables Vol C Tables 4.2.6.8 and 6.1.1.4'
O O 0.0106 0.006 'International Tables Vol C Tables 4.2.6.8 and 6.1.1.4'
S S 0.1246 0.1234 'International Tables Vol C Tables 4.2.6.8 and 6.1.1.4'
I I -0.4742 1.8119 'International Tables Vol C Tables 4.2.6.8 and 6.1.1.4'
Pb Pb -3.3944 10.1111 'International Tables Vol C Tables 4.2.6.8 and 6.1.1.4'

loop_
_geom_angle_atom_site_label_1
_geom_angle_atom_site_label_2
_geom_angle_atom_site_label_3
_geom_angle
_geom_angle_site_symmetry_1
_geom_angle_site_symmetry_3
_geom_angle_publ_flag
I1 Pb I1 180.000(17) 3_666 . ?
I1 Pb I2 90.137(15) 3_666 2_656 ?
I1 Pb I2 89.863(15) . 2_656 ?
I1 Pb I2 89.863(15) 3_666 4_565 ?
I1 Pb I2 90.137(15) . 4_565 ?
I2 Pb I2 180 2_656 4_565 ?
I1 Pb I2 87.289(14) 3_666 3_666 ?
I1 Pb I2 92.711(14) . 3_666 ?
I2 Pb I2 89.034(14) 2_656 3_666 ?
I2 Pb I2 90.966(14) 4_565 3_666 ?
I1 Pb I2 92.711(14) 3_666 . ?
I1 Pb I2 87.289(14) . . ?
I2 Pb I2 90.966(14) 2_656 . ?
I2 Pb I2 89.034(14) 4_565 . ?
I2 Pb I2 180 3_666 . ?
Pb I2 Pb 159.836(18) 2_646 . ?
N C1 C2 109.7(6) . . ?
O C2 C1 108.6(6) . . ?

loop_
_geom_bond_atom_site_label_1
_geom_bond_atom_site_label_2
_geom_bond_distance
_geom_bond_site_symmetry_2
_geom_bond_publ_flag
Pb I1 3.1790(10) 3_666 ?
Pb I1 3.1790(10) . ?
Pb I2 3.2258(5) 2_656 ?
Pb I2 3.2258(5) 4_565 ?
Pb I2 3.2349(6) 3_666 ?
Pb I2 3.2349(6) . ?
I2 Pb 3.2258(5) 2_646 ?
C1 N 1.483(9) . ?
C1 C2 1.489(11) . ?
O C2 1.413(8) . ?

loop_
_geom_hbond_atom_site_label_D
_geom_hbond_atom_site_label_H
_geom_hbond_atom_site_label_A
_geom_hbond_site_symmetry_A
_geom_hbond_distance_DH
_geom_hbond_distance_HA
_geom_hbond_distance_DA
_geom_hbond_angle_DHA
N H3 I2 3_656 0.89 2.92 3.811(7) 178.1
N H2 I1 . 0.89 2.86 3.583(6) 139.6
N H1 O 3_657 0.89 2.23 2.956(9) 138.9
O H8 I1 1_545 0.840(6) 2.99 3.677(6) 140.6(4)
